data_1569588
loop_
_publ_author_name
'Rabelo, Renato'
'Toma, Luminita'
'Moliner, Nicol&#xe1;s'
'Julve, Miguel'
'Lloret, Francesc'
'Incl&#xe1;n, Mario'
'Garc&#xed;a-Espa&#xf1;a, Enrique'
'Pas&#xe1;n, Jorge'
'Ruiz-Garc&#xed;a, Rafael'
'Cano, Joan'

_publ_section_title
;
 pH-Switching of the luminescent, redox, and magnetic properties in a spin
 crossover cobalt(ii) molecular nanomagnet.
;
_journal_issue 33
_journal_name_full 'Chemical science'
_journal_page_first 8850
_journal_page_last 8859
_journal_paper_doi 10.1039/d3sc02777e
_journal_volume 14
_journal_year 2023
_chemical_formula_moiety 'C44 H28 Co N6 O4, 5(H2 O)'
_chemical_formula_sum 'C44 H38 Co N6 O9'
_chemical_formula_weight 853.65
_space_group_crystal_system triclinic
_space_group_IT_number 2
_space_group_name_Hall '-P 1'
_space_group_name_H-M_alt 'P -1'
_atom_sites_solution_hydrogens geom
_audit_creation_date 2021-06-15
_audit_creation_method
;
Olex2 1.3
(compiled 2020.11.12 svn.r5f609507 for OlexSys, GUI svn.r6272)
;
_audit_update_record
;
2022-12-19 deposited with the CCDC.	2023-07-26 downloaded from the CCDC.
;
_cell_angle_alpha 93.298(2)
_cell_angle_beta 97.277(2)
_cell_angle_gamma 91.254(2)
_cell_formula_units_Z 2
_cell_length_a 8.7247(5)
_cell_length_b 13.4869(7)
_cell_length_c 16.4323(8)
_cell_measurement_reflns_used 100316
_cell_measurement_temperature 120.06
_cell_measurement_theta_max 40.738
_cell_measurement_theta_min 2.354
_cell_volume 1913.99(18)
_computing_cell_refinement 'SAINT V8.38A (?, 2016)'
_computing_data_collection 'SAINT V8.38A (?, 2016)'
_computing_data_reduction 'SAINT V8.38A (?, 2016)'
_computing_molecular_graphics 'Olex2 1.3 (Dolomanov et al., 2009)'
_computing_publication_material 'Olex2 1.3 (Dolomanov et al., 2009)'
_computing_structure_refinement 'SHELXL 2018/3 (Sheldrick, 2015)'
_computing_structure_solution 'SHELXT 2015 (Sheldrick, 2015)'
_diffrn_ambient_environment N~2~
_diffrn_ambient_temperature 120.0(2)
_diffrn_detector 'CCD plate'
_diffrn_measured_fraction_theta_full 0.999
_diffrn_measured_fraction_theta_max 0.946
_diffrn_measurement_device 'four-circle diffractometer'
_diffrn_measurement_device_type 'Bruker APEX-II CCD'
_diffrn_measurement_method '\f and \w scans'
_diffrn_radiation_monochromator graphite
_diffrn_radiation_type MoK\a
_diffrn_radiation_wavelength 0.71073
_diffrn_reflns_av_R_equivalents 0.1745
_diffrn_reflns_av_unetI/netI 0.2312
_diffrn_reflns_Laue_measured_fraction_full 0.999
_diffrn_reflns_Laue_measured_fraction_max 0.946
_diffrn_reflns_limit_h_max 15
_diffrn_reflns_limit_h_min -15
_diffrn_reflns_limit_k_max 24
_diffrn_reflns_limit_k_min -24
_diffrn_reflns_limit_l_max 29
_diffrn_reflns_limit_l_min -29
_diffrn_reflns_number 100316
_diffrn_reflns_point_group_measured_fraction_full 0.999
_diffrn_reflns_point_group_measured_fraction_max 0.946
_diffrn_reflns_theta_full 25.242
_diffrn_reflns_theta_max 40.738
_diffrn_reflns_theta_min 2.354
_diffrn_source 'fine-focus sealed X-ray tube'
_diffrn_source_current 1.4
_diffrn_source_power 0.07
_diffrn_source_type 'Enhance (Mo) X-ray Source'
_diffrn_source_voltage 50.0
_exptl_absorpt_coefficient_mu 0.517
_exptl_absorpt_correction_type none
_exptl_crystal_colour red
_exptl_crystal_colour_primary red
_exptl_crystal_density_diffrn 1.481
_exptl_crystal_description Plate
_exptl_crystal_F_000 866
_exptl_crystal_size_max 0.35
_exptl_crystal_size_mid 0.25
_exptl_crystal_size_min 0.05
_refine_diff_density_max 0.844
_refine_diff_density_min -1.083
_refine_diff_density_rms 0.125
_refine_ls_extinction_method none
_refine_ls_goodness_of_fit_ref 1.013
_refine_ls_hydrogen_treatment constr
_refine_ls_matrix_type full
_refine_ls_number_parameters 569
_refine_ls_number_reflns 23465
_refine_ls_number_restraints 0
_refine_ls_restrained_S_all 1.013
_refine_ls_R_factor_all 0.2509
_refine_ls_R_factor_gt 0.0987
_refine_ls_shift/su_max 0.001
_refine_ls_shift/su_mean 0.000
_refine_ls_structure_factor_coef Fsqd
_refine_ls_weighting_details 'w=1/[\s^2^(Fo^2^)+(0.0578P)^2^+2.2866P] where P=(Fo^2^+2Fc^2^)/3'
_refine_ls_weighting_scheme calc
_refine_ls_wR_factor_gt 0.1599
_refine_ls_wR_factor_ref 0.2183
_reflns_Friedel_coverage 0.000
_reflns_number_gt 9769
_reflns_number_total 23465
_reflns_threshold_expression 'I > 2\s(I)'
_cod_data_source_file d3sc02777e2.cif
_cod_data_source_block compound_2_deprotonated
_cod_depositor_comments 'Adding full bibliography for 1569587--1569588.cif.'
_cod_database_code 1569588
_shelx_shelxl_version_number 2018/3
_shelx_space_group_comment
;
The symmetry employed for this shelxl refinement is uniquely defined
by the following loop, which should always be used as a source of
symmetry information in preference to the above space-group names.
They are only intended as comments.
;
_shelx_estimated_absorpt_t_max 0.927
_shelx_estimated_absorpt_t_min 0.600
_olex2_refinement_description
;
1. Fixed Uiso
 At 1.2 times of:
  All C(H) groups
2. Others
 Sof(O12)=1-FVAR(1)
 Sof(O11)=FVAR(1)
 Fixed Sof: O6(0.5) O7(0.5) O8(0.5) O10(0.5)
3.a Aromatic/amide H refined with riding coordinates:
 C1(H1), C2(H2), C3(H3), C4(H4), C7(H7), C9(H9), C12(H12), C13(H13), C14(H14),
 C15(H15), C17(H17), C18(H18), C20(H20), C21(H21), C23(H23), C24(H24), C25(H25),
  C26(H26), C29(H29), C31(H31), C34(H34), C35(H35), C36(H36), C37(H37),
 C39(H39), C40(H40), C42(H42), C43(H43)
;
_olex2_submission_special_instructions 'No special instructions were received'

loop_
_space_group_symop_operation_xyz
'x, y, z'
'-x, -y, -z'

loop_
_atom_site_label
_atom_site_type_symbol
_atom_site_fract_x
_atom_site_fract_y
_atom_site_fract_z
_atom_site_U_iso_or_equiv
_atom_site_adp_type
_atom_site_occupancy
_atom_site_site_symmetry_order
_atom_site_calc_flag
_atom_site_refinement_flags_posn
_atom_site_refinement_flags_adp
_atom_site_refinement_flags_occupancy
_atom_site_disorder_assembly
_atom_site_disorder_group
Co1 Co 0.56040(4) 0.73175(3) 0.23046(2) 0.01570(8) Uani 1 1 d . . . . .
O1 O 0.0775(3) 0.62961(17) -0.42913(13) 0.0346(5) Uani 1 1 d . . . . .
O2 O 0.1934(3) 0.77802(18) -0.43711(13) 0.0373(6) Uani 1 1 d . . . . .
O3 O 0.8583(3) 0.84682(18) 0.90814(13) 0.0360(5) Uani 1 1 d . . . . .
O4 O 0.7183(3) 0.98283(17) 0.89141(12) 0.0318(5) Uani 1 1 d . . . . .
O5 O 1.1077(4) 0.86131(19) 1.02690(16) 0.0544(8) Uani 1 1 d . . . . .
N1 N 0.6427(2) 0.86563(16) 0.20161(13) 0.0168(4) Uani 1 1 d . . . . .
N2 N 0.5124(2) 0.71858(15) 0.11557(13) 0.0157(4) Uani 1 1 d . . . . .
N3 N 0.4695(3) 0.59118(16) 0.21759(14) 0.0185(4) Uani 1 1 d . . . . .
N4 N 0.7867(3) 0.67701(16) 0.25253(14) 0.0196(4) Uani 1 1 d . . . . .
N5 N 0.6009(2) 0.75192(15) 0.34764(13) 0.0148(4) Uani 1 1 d . . . . .
N6 N 0.3493(2) 0.79064(15) 0.25727(13) 0.0159(4) Uani 1 1 d . . . . .
C1 C 0.7172(3) 0.9373(2) 0.25313(16) 0.0195(5) Uani 1 1 d . . . . .
H1 H 0.722170 0.931234 0.310707 0.023 Uiso 1 1 calc R U . . .
C2 C 0.7871(3) 1.0198(2) 0.22486(17) 0.0231(6) Uani 1 1 d . . . . .
H2 H 0.840782 1.068558 0.262562 0.028 Uiso 1 1 calc R U . . .
C3 C 0.7774(3) 1.0301(2) 0.14087(18) 0.0234(6) Uani 1 1 d . . . . .
H3 H 0.825515 1.085717 0.120374 0.028 Uiso 1 1 calc R U . . .
C4 C 0.6966(3) 0.95815(19) 0.08699(16) 0.0193(5) Uani 1 1 d . . . . .
H4 H 0.687119 0.964170 0.029263 0.023 Uiso 1 1 calc R U . . .
C5 C 0.6300(3) 0.87726(18) 0.11952(15) 0.0161(5) Uani 1 1 d . . . . .
C6 C 0.5442(3) 0.79490(18) 0.06983(16) 0.0164(5) Uani 1 1 d . . . . .
C7 C 0.4937(3) 0.79198(19) -0.01396(15) 0.0178(5) Uani 1 1 d . . . . .
H7 H 0.517050 0.846204 -0.045171 0.021 Uiso 1 1 calc R U . . .
C8 C 0.4082(3) 0.70911(18) -0.05261(15) 0.0166(5) Uani 1 1 d . . . . .
C9 C 0.3804(3) 0.63013(19) -0.00358(16) 0.0183(5) Uani 1 1 d . . . . .
H9 H 0.325432 0.571961 -0.027736 0.022 Uiso 1 1 calc R U . . .
C10 C 0.4327(3) 0.63686(18) 0.07957(16) 0.0159(4) Uani 1 1 d . . . . .
C11 C 0.4107(3) 0.56165(18) 0.13940(16) 0.0172(5) Uani 1 1 d . . . . .
C12 C 0.3384(3) 0.46964(19) 0.11921(17) 0.0204(5) Uani 1 1 d . . . . .
H12 H 0.297801 0.450874 0.063939 0.024 Uiso 1 1 calc R U . . .
C13 C 0.3263(3) 0.4050(2) 0.18134(19) 0.0262(6) Uani 1 1 d . . . . .
H13 H 0.276121 0.341640 0.169244 0.031 Uiso 1 1 calc R U . . .
C14 C 0.3884(4) 0.4345(2) 0.26106(19) 0.0261(6) Uani 1 1 d . . . . .
H14 H 0.382312 0.391289 0.304281 0.031 Uiso 1 1 calc R U . . .
C15 C 0.4598(3) 0.5278(2) 0.27717(17) 0.0229(5) Uani 1 1 d . . . . .
H15 H 0.503005 0.547419 0.331854 0.028 Uiso 1 1 calc R U . . .
C16 C 0.3484(3) 0.70513(19) -0.14130(15) 0.0176(5) Uani 1 1 d . . . . .
C17 C 0.4107(3) 0.7675(2) -0.19458(16) 0.0208(5) Uani 1 1 d . . . . .
H17 H 0.494011 0.812204 -0.173721 0.025 Uiso 1 1 calc R U . . .
C18 C 0.3532(3) 0.7654(2) -0.27715(17) 0.0207(5) Uani 1 1 d . . . . .
H18 H 0.396997 0.809118 -0.311833 0.025 Uiso 1 1 calc R U . . .
C19 C 0.2330(3) 0.7006(2) -0.31008(16) 0.0205(5) Uani 1 1 d . . . . .
C20 C 0.1735(4) 0.6357(2) -0.25816(18) 0.0280(6) Uani 1 1 d . . . . .
H20 H 0.094162 0.588723 -0.280130 0.034 Uiso 1 1 calc R U . . .
C21 C 0.2281(4) 0.6385(2) -0.17494(17) 0.0257(6) Uani 1 1 d . . . . .
H21 H 0.183536 0.594864 -0.140430 0.031 Uiso 1 1 calc R U . . .
C22 C 0.1641(3) 0.7026(2) -0.39969(17) 0.0257(6) Uani 1 1 d . . . . .
C23 C 0.8727(4) 0.6339(2) 0.19928(18) 0.0247(6) Uani 1 1 d . . . . .
H23 H 0.834487 0.630378 0.142389 0.030 Uiso 1 1 calc R U . . .
C24 C 1.0159(4) 0.5939(2) 0.2239(2) 0.0306(7) Uani 1 1 d . . . . .
H24 H 1.074106 0.563827 0.184588 0.037 Uiso 1 1 calc R U . . .
C25 C 1.0716(3) 0.5989(2) 0.3068(2) 0.0282(6) Uani 1 1 d . . . . .
H25 H 1.168508 0.571661 0.325243 0.034 Uiso 1 1 calc R U . . .
C26 C 0.9850(3) 0.6438(2) 0.36242(18) 0.0228(5) Uani 1 1 d . . . . .
H26 H 1.021248 0.647825 0.419558 0.027 Uiso 1 1 calc R U . . .
C27 C 0.8438(3) 0.68310(19) 0.33338(16) 0.0178(5) Uani 1 1 d . . . . .
C28 C 0.7415(3) 0.73224(19) 0.38697(16) 0.0175(5) Uani 1 1 d . . . . .
C29 C 0.7810(3) 0.7588(2) 0.46993(16) 0.0189(5) Uani 1 1 d . . . . .
H29 H 0.881711 0.746812 0.496209 0.023 Uiso 1 1 calc R U . . .
C30 C 0.6720(3) 0.80324(19) 0.51475(16) 0.0185(5) Uani 1 1 d . . . . .
C31 C 0.5241(3) 0.81776(19) 0.47354(16) 0.0184(5) Uani 1 1 d . . . . .
H31 H 0.445693 0.844563 0.502686 0.022 Uiso 1 1 calc R U . . .
C32 C 0.4933(3) 0.79279(19) 0.39011(15) 0.0165(5) Uani 1 1 d . . . . .
C33 C 0.3464(3) 0.81119(18) 0.33878(16) 0.0163(5) Uani 1 1 d . . . . .
C34 C 0.2179(3) 0.8494(2) 0.36961(16) 0.0188(5) Uani 1 1 d . . . . .
H34 H 0.217854 0.861620 0.427125 0.023 Uiso 1 1 calc R U . . .
C35 C 0.0891(3) 0.8696(2) 0.31500(17) 0.0223(5) Uani 1 1 d . . . . .
H35 H -0.000256 0.896225 0.334560 0.027 Uiso 1 1 calc R U . . .
C36 C 0.0928(3) 0.8502(2) 0.23170(17) 0.0214(5) Uani 1 1 d . . . . .
H36 H 0.006729 0.864519 0.193116 0.026 Uiso 1 1 calc R U . . .
C37 C 0.2239(3) 0.80975(19) 0.20541(16) 0.0186(5) Uani 1 1 d . . . . .
H37 H 0.224821 0.794948 0.148248 0.022 Uiso 1 1 calc R U . . .
C38 C 0.7084(3) 0.83379(19) 0.60324(15) 0.0179(5) Uani 1 1 d . . . . .
C39 C 0.8142(3) 0.7814(2) 0.65476(17) 0.0214(5) Uani 1 1 d . . . . .
H39 H 0.867632 0.727912 0.632200 0.026 Uiso 1 1 calc R U . . .
C40 C 0.8411(3) 0.8069(2) 0.73811(16) 0.0210(5) Uani 1 1 d . . . . .
H40 H 0.913897 0.771245 0.772217 0.025 Uiso 1 1 calc R U . . .
C41 C 0.7624(3) 0.8846(2) 0.77280(16) 0.0196(5) Uani 1 1 d . . . . .
C42 C 0.6604(3) 0.9387(2) 0.72154(16) 0.0200(5) Uani 1 1 d . . . . .
H42 H 0.608889 0.992987 0.744136 0.024 Uiso 1 1 calc R U . . .
C43 C 0.6337(3) 0.9138(2) 0.63789(16) 0.0205(5) Uani 1 1 d . . . . .
H43 H 0.563995 0.951274 0.603624 0.025 Uiso 1 1 calc R U . . .
C44 C 0.7821(3) 0.9075(2) 0.86486(17) 0.0232(6) Uani 1 1 d . . . . .
O6 O 0.8271(9) 1.0228(4) 0.4355(3) 0.0581(17) Uani 0.5 1 d . . P . .
O7 O -0.0493(9) 1.0431(5) 0.4312(4) 0.0586(17) Uani 0.5 1 d . . P . .
O8 O 0.4948(7) 0.5708(4) 0.4696(3) 0.0514(14) Uani 0.5 1 d . . P . .
O9 O 0.7945(4) 0.5222(2) 0.5201(3) 0.0859(13) Uani 1 1 d . . . . .
O10 O 1.0515(5) 0.5041(4) 0.9641(3) 0.0361(11) Uani 0.5 1 d . . P . .
O11 O 1.0867(10) 0.3136(3) 0.9934(4) 0.043(2) Uani 0.554(15) 1 d . . P A 1
O12 O 1.0051(12) 0.3236(5) 1.0296(6) 0.048(3) Uani 0.446(15) 1 d . . P A 2

loop_
_atom_site_aniso_label
_atom_site_aniso_U_11
_atom_site_aniso_U_22
_atom_site_aniso_U_33
_atom_site_aniso_U_23
_atom_site_aniso_U_13
_atom_site_aniso_U_12
Co1 0.01511(16) 0.01671(16) 0.01539(17) 0.00283(12) 0.00135(12) 0.00133(12)
O1 0.0376(13) 0.0370(12) 0.0250(11) -0.0055(9) -0.0085(9) 0.0019(10)
O2 0.0449(14) 0.0468(14) 0.0200(11) 0.0128(10) -0.0010(10) 0.0001(11)
O3 0.0442(14) 0.0416(13) 0.0196(11) 0.0045(9) -0.0079(10) 0.0049(11)
O4 0.0433(13) 0.0348(12) 0.0163(10) -0.0018(8) 0.0019(9) 0.0010(10)
O5 0.075(2) 0.0338(13) 0.0454(16) 0.0120(11) -0.0315(14) -0.0080(13)
N1 0.0149(9) 0.0221(10) 0.0135(10) 0.0014(8) 0.0011(8) 0.0028(8)
N2 0.0157(9) 0.0162(9) 0.0152(10) 0.0017(7) 0.0013(8) -0.0002(8)
N3 0.0165(10) 0.0221(10) 0.0179(10) 0.0024(8) 0.0050(8) 0.0040(8)
N4 0.0213(11) 0.0197(10) 0.0179(11) 0.0011(8) 0.0041(9) -0.0032(8)
N5 0.0146(9) 0.0165(9) 0.0135(9) 0.0024(7) 0.0011(7) 0.0015(7)
N6 0.0177(10) 0.0163(9) 0.0137(10) 0.0019(7) 0.0018(8) 0.0003(8)
C1 0.0156(11) 0.0262(13) 0.0160(12) -0.0019(10) 0.0000(9) 0.0046(10)
C2 0.0233(13) 0.0202(12) 0.0231(14) -0.0048(10) -0.0043(11) 0.0013(10)
C3 0.0243(13) 0.0179(12) 0.0269(14) 0.0010(10) -0.0005(11) -0.0017(10)
C4 0.0232(13) 0.0179(11) 0.0170(12) 0.0024(9) 0.0028(10) -0.0003(10)
C5 0.0158(11) 0.0175(11) 0.0142(11) 0.0009(8) -0.0013(9) 0.0026(9)
C6 0.0156(11) 0.0171(11) 0.0167(12) 0.0017(9) 0.0027(9) 0.0012(9)
C7 0.0206(12) 0.0177(11) 0.0148(11) 0.0034(9) 0.0008(9) -0.0012(9)
C8 0.0175(11) 0.0175(11) 0.0146(11) 0.0003(9) 0.0012(9) 0.0016(9)
C9 0.0188(12) 0.0158(11) 0.0195(12) 0.0009(9) 0.0001(9) -0.0012(9)
C10 0.0150(10) 0.0153(10) 0.0176(12) 0.0020(8) 0.0022(9) 0.0010(8)
C11 0.0157(11) 0.0170(11) 0.0197(12) 0.0028(9) 0.0043(9) 0.0026(9)
C12 0.0210(12) 0.0169(11) 0.0231(13) 0.0018(9) 0.0027(10) 0.0005(9)
C13 0.0273(14) 0.0161(12) 0.0372(17) 0.0052(11) 0.0099(12) 0.0015(10)
C14 0.0313(15) 0.0220(13) 0.0286(15) 0.0101(11) 0.0129(12) 0.0067(11)
C15 0.0247(13) 0.0289(14) 0.0172(12) 0.0062(10) 0.0069(10) 0.0088(11)
C16 0.0195(12) 0.0185(11) 0.0143(11) 0.0013(9) -0.0001(9) 0.0022(9)
C17 0.0189(12) 0.0239(13) 0.0189(13) 0.0022(10) 0.0003(10) -0.0017(10)
C18 0.0208(12) 0.0238(13) 0.0180(12) 0.0024(10) 0.0039(10) -0.0013(10)
C19 0.0213(12) 0.0222(12) 0.0173(12) 0.0009(9) -0.0014(10) 0.0059(10)
C20 0.0348(16) 0.0263(14) 0.0197(14) 0.0016(11) -0.0068(12) -0.0100(12)
C21 0.0316(15) 0.0252(13) 0.0185(13) 0.0045(10) -0.0038(11) -0.0072(11)
C22 0.0249(14) 0.0340(15) 0.0173(13) 0.0015(11) -0.0021(11) 0.0081(12)
C23 0.0333(16) 0.0237(13) 0.0188(13) -0.0019(10) 0.0116(11) -0.0044(11)
C24 0.0326(16) 0.0232(14) 0.0395(18) -0.0042(12) 0.0211(14) 0.0008(12)
C25 0.0205(13) 0.0242(14) 0.0416(18) 0.0026(12) 0.0103(12) 0.0037(11)
C26 0.0161(12) 0.0244(13) 0.0284(15) 0.0016(11) 0.0035(10) 0.0049(10)
C27 0.0166(11) 0.0194(11) 0.0180(12) 0.0037(9) 0.0033(9) 0.0017(9)
C28 0.0163(11) 0.0197(11) 0.0171(12) 0.0058(9) 0.0019(9) 0.0026(9)
C29 0.0158(11) 0.0248(12) 0.0161(12) 0.0059(9) -0.0002(9) 0.0022(9)
C30 0.0173(11) 0.0213(12) 0.0166(12) 0.0035(9) -0.0001(9) 0.0022(9)
C31 0.0165(11) 0.0212(12) 0.0174(12) 0.0007(9) 0.0016(9) 0.0025(9)
C32 0.0164(11) 0.0193(11) 0.0140(11) 0.0039(9) 0.0009(9) 0.0022(9)
C33 0.0145(11) 0.0172(11) 0.0170(12) 0.0036(9) 0.0008(9) 0.0002(9)
C34 0.0151(11) 0.0245(12) 0.0170(12) -0.0002(9) 0.0025(9) 0.0030(9)
C35 0.0173(12) 0.0256(13) 0.0242(14) 0.0036(10) 0.0019(10) 0.0039(10)
C36 0.0158(11) 0.0233(13) 0.0240(14) 0.0052(10) -0.0037(10) 0.0008(10)
C37 0.0189(12) 0.0207(12) 0.0158(12) 0.0036(9) -0.0003(9) 0.0001(9)
C38 0.0182(12) 0.0227(12) 0.0128(11) 0.0029(9) 0.0014(9) -0.0007(9)
C39 0.0192(12) 0.0260(13) 0.0187(13) 0.0036(10) 0.0002(10) 0.0024(10)
C40 0.0181(12) 0.0277(13) 0.0167(12) 0.0061(10) -0.0017(10) -0.0026(10)
C41 0.0198(12) 0.0231(12) 0.0147(12) 0.0024(9) -0.0018(9) -0.0064(10)
C42 0.0232(13) 0.0198(12) 0.0163(12) 0.0017(9) -0.0005(10) 0.0001(10)
C43 0.0244(13) 0.0195(12) 0.0168(12) 0.0013(9) -0.0001(10) 0.0002(10)
C44 0.0220(13) 0.0306(14) 0.0158(12) 0.0024(10) -0.0013(10) -0.0073(11)
O6 0.096(5) 0.046(3) 0.029(3) -0.005(2) 0.002(3) -0.026(3)
O7 0.076(5) 0.046(3) 0.050(4) -0.012(3) -0.002(3) 0.012(3)
O8 0.049(3) 0.059(4) 0.048(3) 0.020(3) 0.004(3) -0.001(3)
O9 0.0423(18) 0.0428(18) 0.169(4) -0.025(2) 0.012(2) 0.0038(14)
O10 0.034(2) 0.040(3) 0.033(3) 0.004(2) 0.002(2) -0.009(2)
O11 0.066(5) 0.027(2) 0.034(3) 0.0062(19) -0.004(3) -0.005(2)
O12 0.058(5) 0.033(3) 0.051(5) 0.007(3) -0.001(4) -0.005(3)

loop_
_atom_type_symbol
_atom_type_description
_atom_type_scat_dispersion_real
_atom_type_scat_dispersion_imag
_atom_type_scat_source
C C 0.0033 0.0016 'International Tables Vol C Tables 4.2.6.8 and 6.1.1.4'
H H 0.0000 0.0000 'International Tables Vol C Tables 4.2.6.8 and 6.1.1.4'
Co Co 0.3494 0.9721 'International Tables Vol C Tables 4.2.6.8 and 6.1.1.4'
N N 0.0061 0.0033 'International Tables Vol C Tables 4.2.6.8 and 6.1.1.4'
O O 0.0106 0.0060 'International Tables Vol C Tables 4.2.6.8 and 6.1.1.4'

loop_
_geom_angle_atom_site_label_1
_geom_angle_atom_site_label_2
_geom_angle_atom_site_label_3
_geom_angle
_geom_angle_site_symmetry_1
_geom_angle_site_symmetry_3
_geom_angle_publ_flag
N1 Co1 N4 91.67(8) . . ?
N1 Co1 N6 92.84(8) . . ?
N2 Co1 N1 80.49(9) . . ?
N2 Co1 N3 80.34(9) . . ?
N2 Co1 N4 104.02(9) . . ?
N2 Co1 N5 176.46(9) . . ?
N2 Co1 N6 97.66(9) . . ?
N3 Co1 N1 160.69(9) . . ?
N3 Co1 N4 90.71(9) . . ?
N3 Co1 N6 91.99(8) . . ?
N5 Co1 N1 97.87(9) . . ?
N5 Co1 N3 101.40(9) . . ?
N5 Co1 N4 79.11(9) . . ?
N5 Co1 N6 79.25(8) . . ?
N6 Co1 N4 158.30(9) . . ?
C1 N1 Co1 127.63(18) . . ?
C1 N1 C5 118.5(2) . . ?
C5 N1 Co1 113.61(17) . . ?
C6 N2 Co1 119.75(17) . . ?
C6 N2 C10 120.1(2) . . ?
C10 N2 Co1 119.88(17) . . ?
C11 N3 Co1 113.99(17) . . ?
C15 N3 Co1 127.3(2) . . ?
C15 N3 C11 118.7(2) . . ?
C23 N4 Co1 129.1(2) . . ?
C23 N4 C27 118.0(2) . . ?
C27 N4 Co1 112.72(17) . . ?
C28 N5 Co1 119.92(18) . . ?
C32 N5 Co1 119.96(16) . . ?
C32 N5 C28 119.9(2) . . ?
C33 N6 Co1 112.95(16) . . ?
C37 N6 Co1 128.80(18) . . ?
C37 N6 C33 118.2(2) . . ?
N1 C1 H1 118.9 . . ?
N1 C1 C2 122.1(2) . . ?
C2 C1 H1 118.9 . . ?
C1 C2 H2 120.4 . . ?
C3 C2 C1 119.2(2) . . ?
C3 C2 H2 120.4 . . ?
C2 C3 H3 120.4 . . ?
C2 C3 C4 119.2(3) . . ?
C4 C3 H3 120.4 . . ?
C3 C4 H4 120.7 . . ?
C5 C4 C3 118.5(2) . . ?
C5 C4 H4 120.7 . . ?
N1 C5 C4 122.3(2) . . ?
N1 C5 C6 113.4(2) . . ?
C4 C5 C6 124.3(2) . . ?
N2 C6 C5 112.3(2) . . ?
N2 C6 C7 121.0(2) . . ?
C7 C6 C5 126.6(2) . . ?
C6 C7 H7 119.9 . . ?
C6 C7 C8 120.2(2) . . ?
C8 C7 H7 119.9 . . ?
C7 C8 C9 117.3(2) . . ?
C7 C8 C16 121.5(2) . . ?
C9 C8 C16 121.2(2) . . ?
C8 C9 H9 119.9 . . ?
C10 C9 C8 120.3(2) . . ?
C10 C9 H9 119.9 . . ?
N2 C10 C9 121.2(2) . . ?
N2 C10 C11 112.0(2) . . ?
C9 C10 C11 126.9(2) . . ?
N3 C11 C10 113.3(2) . . ?
N3 C11 C12 122.3(2) . . ?
C12 C11 C10 124.4(2) . . ?
C11 C12 H12 120.6 . . ?
C11 C12 C13 118.8(3) . . ?
C13 C12 H12 120.6 . . ?
C12 C13 H13 120.5 . . ?
C14 C13 C12 118.9(3) . . ?
C14 C13 H13 120.5 . . ?
C13 C14 H14 120.3 . . ?
C13 C14 C15 119.4(3) . . ?
C15 C14 H14 120.3 . . ?
N3 C15 C14 121.9(3) . . ?
N3 C15 H15 119.0 . . ?
C14 C15 H15 119.0 . . ?
C17 C16 C8 121.0(2) . . ?
C17 C16 C21 117.6(2) . . ?
C21 C16 C8 121.4(2) . . ?
C16 C17 H17 119.4 . . ?
C18 C17 C16 121.2(2) . . ?
C18 C17 H17 119.4 . . ?
C17 C18 H18 119.4 . . ?
C17 C18 C19 121.2(3) . . ?
C19 C18 H18 119.4 . . ?
C18 C19 C20 118.2(2) . . ?
C18 C19 C22 121.0(3) . . ?
C20 C19 C22 120.9(3) . . ?
C19 C20 H20 119.4 . . ?
C21 C20 C19 121.2(3) . . ?
C21 C20 H20 119.4 . . ?
C16 C21 H21 119.7 . . ?
C20 C21 C16 120.6(3) . . ?
C20 C21 H21 119.7 . . ?
O1 C22 C19 116.8(3) . . ?
O2 C22 O1 125.6(3) . . ?
O2 C22 C19 117.5(3) . . ?
N4 C23 H23 118.7 . . ?
N4 C23 C24 122.7(3) . . ?
C24 C23 H23 118.7 . . ?
C23 C24 H24 120.6 . . ?
C25 C24 C23 118.7(3) . . ?
C25 C24 H24 120.6 . . ?
C24 C25 H25 120.3 . . ?
C26 C25 C24 119.3(3) . . ?
C26 C25 H25 120.3 . . ?
C25 C26 H26 120.6 . . ?
C25 C26 C27 118.9(3) . . ?
C27 C26 H26 120.6 . . ?
N4 C27 C26 122.3(2) . . ?
N4 C27 C28 114.0(2) . . ?
C26 C27 C28 123.6(2) . . ?
N5 C28 C27 113.7(2) . . ?
N5 C28 C29 121.1(2) . . ?
C29 C28 C27 125.2(2) . . ?
C28 C29 H29 120.1 . . ?
C28 C29 C30 119.7(2) . . ?
C30 C29 H29 120.1 . . ?
C29 C30 C31 118.0(2) . . ?
C29 C30 C38 122.0(2) . . ?
C31 C30 C38 120.0(2) . . ?
C30 C31 H31 120.2 . . ?
C32 C31 C30 119.5(2) . . ?
C32 C31 H31 120.2 . . ?
N5 C32 C31 121.5(2) . . ?
N5 C32 C33 113.8(2) . . ?
C31 C32 C33 124.6(2) . . ?
N6 C33 C32 113.9(2) . . ?
N6 C33 C34 122.2(2) . . ?
C34 C33 C32 123.8(2) . . ?
C33 C34 H34 120.6 . . ?
C33 C34 C35 118.9(2) . . ?
C35 C34 H34 120.6 . . ?
C34 C35 H35 120.5 . . ?
C36 C35 C34 119.0(3) . . ?
C36 C35 H35 120.5 . . ?
C35 C36 H36 120.5 . . ?
C35 C36 C37 119.0(2) . . ?
C37 C36 H36 120.5 . . ?
N6 C37 C36 122.7(2) . . ?
N6 C37 H37 118.7 . . ?
C36 C37 H37 118.7 . . ?
C39 C38 C30 120.8(2) . . ?
C43 C38 C30 120.6(2) . . ?
C43 C38 C39 118.5(2) . . ?
C38 C39 H39 119.8 . . ?
C40 C39 C38 120.5(3) . . ?
C40 C39 H39 119.8 . . ?
C39 C40 H40 119.6 . . ?
C39 C40 C41 120.7(2) . . ?
C41 C40 H40 119.6 . . ?
C40 C41 C44 120.9(2) . . ?
C42 C41 C40 119.0(2) . . ?
C42 C41 C44 120.1(3) . . ?
C41 C42 H42 119.8 . . ?
C43 C42 C41 120.5(3) . . ?
C43 C42 H42 119.8 . . ?
C38 C43 H43 119.6 . . ?
C42 C43 C38 120.7(2) . . ?
C42 C43 H43 119.6 . . ?
O3 C44 C41 116.5(3) . . ?
O4 C44 O3 125.8(3) . . ?
O4 C44 C41 117.6(2) . . ?

loop_
_geom_bond_atom_site_label_1
_geom_bond_atom_site_label_2
_geom_bond_distance
_geom_bond_site_symmetry_2
_geom_bond_publ_flag
Co1 N1 2.032(2) . ?
Co1 N2 1.879(2) . ?
Co1 N3 2.028(2) . ?
Co1 N4 2.118(2) . ?
Co1 N5 1.916(2) . ?
Co1 N6 2.109(2) . ?
O1 C22 1.263(4) . ?
O2 C22 1.256(4) . ?
O3 C44 1.260(3) . ?
O4 C44 1.252(4) . ?
N1 C1 1.346(3) . ?
N1 C5 1.358(3) . ?
N2 C6 1.353(3) . ?
N2 C10 1.355(3) . ?
N3 C11 1.356(3) . ?
N3 C15 1.346(3) . ?
N4 C23 1.339(4) . ?
N4 C27 1.356(3) . ?
N5 C28 1.351(3) . ?
N5 C32 1.348(3) . ?
N6 C33 1.356(3) . ?
N6 C37 1.338(3) . ?
C1 H1 0.9500 . ?
C1 C2 1.387(4) . ?
C2 H2 0.9500 . ?
C2 C3 1.387(4) . ?
C3 H3 0.9500 . ?
C3 C4 1.392(4) . ?
C4 H4 0.9500 . ?
C4 C5 1.390(4) . ?
C5 C6 1.471(3) . ?
C6 C7 1.390(3) . ?
C7 H7 0.9500 . ?
C7 C8 1.404(3) . ?
C8 C9 1.407(4) . ?
C8 C16 1.482(3) . ?
C9 H9 0.9500 . ?
C9 C10 1.382(4) . ?
C10 C11 1.479(3) . ?
C11 C12 1.383(4) . ?
C12 H12 0.9500 . ?
C12 C13 1.393(4) . ?
C13 H13 0.9500 . ?
C13 C14 1.385(4) . ?
C14 H14 0.9500 . ?
C14 C15 1.388(4) . ?
C15 H15 0.9500 . ?
C16 C17 1.398(4) . ?
C16 C21 1.404(4) . ?
C17 H17 0.9500 . ?
C17 C18 1.384(4) . ?
C18 H18 0.9500 . ?
C18 C19 1.385(4) . ?
C19 C20 1.394(4) . ?
C19 C22 1.520(4) . ?
C20 H20 0.9500 . ?
C20 C21 1.388(4) . ?
C21 H21 0.9500 . ?
C23 H23 0.9500 . ?
C23 C24 1.393(4) . ?
C24 H24 0.9500 . ?
C24 C25 1.385(5) . ?
C25 H25 0.9500 . ?
C25 C26 1.379(4) . ?
C26 H26 0.9500 . ?
C26 C27 1.391(4) . ?
C27 C28 1.473(4) . ?
C28 C29 1.387(4) . ?
C29 H29 0.9500 . ?
C29 C30 1.400(4) . ?
C30 C31 1.402(3) . ?
C30 C38 1.481(4) . ?
C31 H31 0.9500 . ?
C31 C32 1.384(4) . ?
C32 C33 1.477(3) . ?
C33 C34 1.385(4) . ?
C34 H34 0.9500 . ?
C34 C35 1.388(4) . ?
C35 H35 0.9500 . ?
C35 C36 1.383(4) . ?
C36 H36 0.9500 . ?
C36 C37 1.385(4) . ?
C37 H37 0.9500 . ?
C38 C39 1.403(4) . ?
C38 C43 1.402(4) . ?
C39 H39 0.9500 . ?
C39 C40 1.382(4) . ?
C40 H40 0.9500 . ?
C40 C41 1.399(4) . ?
C41 C42 1.394(4) . ?
C41 C44 1.514(4) . ?
C42 H42 0.9500 . ?
C42 C43 1.385(4) . ?
C43 H43 0.9500 . ?
O6 O7 1.119(8) 1_655 ?
O10 O10 1.577(9) 2_767 ?

loop_
_geom_torsion_atom_site_label_1
_geom_torsion_atom_site_label_2
_geom_torsion_atom_site_label_3
_geom_torsion_atom_site_label_4
_geom_torsion
_geom_torsion_site_symmetry_1
_geom_torsion_site_symmetry_2
_geom_torsion_site_symmetry_3
_geom_torsion_site_symmetry_4
_geom_torsion_publ_flag
Co1 N1 C1 C2 170.75(19) . . . . ?
Co1 N1 C5 C4 -171.9(2) . . . . ?
Co1 N1 C5 C6 6.3(3) . . . . ?
Co1 N2 C6 C5 5.9(3) . . . . ?
Co1 N2 C6 C7 -172.29(19) . . . . ?
Co1 N2 C10 C9 172.53(19) . . . . ?
Co1 N2 C10 C11 -7.0(3) . . . . ?
Co1 N3 C11 C10 2.9(3) . . . . ?
Co1 N3 C11 C12 -177.4(2) . . . . ?
Co1 N3 C15 C14 177.1(2) . . . . ?
Co1 N4 C23 C24 -174.6(2) . . . . ?
Co1 N4 C27 C26 174.5(2) . . . . ?
Co1 N4 C27 C28 -4.0(3) . . . . ?
Co1 N5 C28 C27 -8.0(3) . . . . ?
Co1 N5 C28 C29 171.07(19) . . . . ?
Co1 N5 C32 C31 -173.33(19) . . . . ?
Co1 N5 C32 C33 4.3(3) . . . . ?
Co1 N6 C33 C32 3.0(3) . . . . ?
Co1 N6 C33 C34 -179.3(2) . . . . ?
Co1 N6 C37 C36 -178.99(19) . . . . ?
N1 Co1 N2 C6 -2.05(19) . . . . ?
N1 Co1 N2 C10 -175.6(2) . . . . ?
N1 C1 C2 C3 1.4(4) . . . . ?
N1 C5 C6 N2 -7.8(3) . . . . ?
N1 C5 C6 C7 170.3(2) . . . . ?
N2 C6 C7 C8 0.0(4) . . . . ?
N2 C10 C11 N3 2.2(3) . . . . ?
N2 C10 C11 C12 -177.5(2) . . . . ?
N3 Co1 N2 C6 -179.7(2) . . . . ?
N3 Co1 N2 C10 6.76(19) . . . . ?
N3 C11 C12 C13 -0.3(4) . . . . ?
N4 Co1 N2 C6 -91.40(19) . . . . ?
N4 Co1 N2 C10 95.1(2) . . . . ?
N4 C23 C24 C25 0.0(4) . . . . ?
N4 C27 C28 N5 7.5(3) . . . . ?
N4 C27 C28 C29 -171.5(2) . . . . ?
N5 C28 C29 C30 2.5(4) . . . . ?
N5 C32 C33 N6 -4.6(3) . . . . ?
N5 C32 C33 C34 177.7(2) . . . . ?
N6 Co1 N2 C6 89.56(19) . . . . ?
N6 Co1 N2 C10 -84.0(2) . . . . ?
N6 C33 C34 C35 -1.6(4) . . . . ?
C1 N1 C5 C4 2.8(4) . . . . ?
C1 N1 C5 C6 -179.1(2) . . . . ?
C1 C2 C3 C4 0.7(4) . . . . ?
C2 C3 C4 C5 -1.0(4) . . . . ?
C3 C4 C5 N1 -0.8(4) . . . . ?
C3 C4 C5 C6 -178.7(2) . . . . ?
C4 C5 C6 N2 170.3(2) . . . . ?
C4 C5 C6 C7 -11.6(4) . . . . ?
C5 N1 C1 C2 -3.1(4) . . . . ?
C5 C6 C7 C8 -177.9(2) . . . . ?
C6 N2 C10 C9 -1.0(4) . . . . ?
C6 N2 C10 C11 179.5(2) . . . . ?
C6 C7 C8 C9 -1.5(4) . . . . ?
C6 C7 C8 C16 178.0(2) . . . . ?
C7 C8 C9 C10 1.7(4) . . . . ?
C7 C8 C16 C17 19.2(4) . . . . ?
C7 C8 C16 C21 -161.1(3) . . . . ?
C8 C9 C10 N2 -0.5(4) . . . . ?
C8 C9 C10 C11 178.9(2) . . . . ?
C8 C16 C17 C18 -178.7(2) . . . . ?
C8 C16 C21 C20 -180.0(3) . . . . ?
C9 C8 C16 C17 -161.3(3) . . . . ?
C9 C8 C16 C21 18.3(4) . . . . ?
C9 C10 C11 N3 -177.3(2) . . . . ?
C9 C10 C11 C12 3.0(4) . . . . ?
C10 N2 C6 C5 179.4(2) . . . . ?
C10 N2 C6 C7 1.2(4) . . . . ?
C10 C11 C12 C13 179.4(2) . . . . ?
C11 N3 C15 C14 -1.5(4) . . . . ?
C11 C12 C13 C14 -0.7(4) . . . . ?
C12 C13 C14 C15 0.6(4) . . . . ?
C13 C14 C15 N3 0.5(4) . . . . ?
C15 N3 C11 C10 -178.3(2) . . . . ?
C15 N3 C11 C12 1.4(4) . . . . ?
C16 C8 C9 C10 -177.8(2) . . . . ?
C16 C17 C18 C19 -0.7(4) . . . . ?
C17 C16 C21 C20 -0.3(4) . . . . ?
C17 C18 C19 C20 -1.5(4) . . . . ?
C17 C18 C19 C22 176.5(3) . . . . ?
C18 C19 C20 C21 2.8(5) . . . . ?
C18 C19 C22 O1 166.4(3) . . . . ?
C18 C19 C22 O2 -16.2(4) . . . . ?
C19 C20 C21 C16 -1.9(5) . . . . ?
C20 C19 C22 O1 -15.7(4) . . . . ?
C20 C19 C22 O2 161.7(3) . . . . ?
C21 C16 C17 C18 1.6(4) . . . . ?
C22 C19 C20 C21 -175.2(3) . . . . ?
C23 N4 C27 C26 -1.9(4) . . . . ?
C23 N4 C27 C28 179.6(2) . . . . ?
C23 C24 C25 C26 -0.6(4) . . . . ?
C24 C25 C26 C27 -0.1(4) . . . . ?
C25 C26 C27 N4 1.4(4) . . . . ?
C25 C26 C27 C28 179.7(3) . . . . ?
C26 C27 C28 N5 -170.9(2) . . . . ?
C26 C27 C28 C29 10.1(4) . . . . ?
C27 N4 C23 C24 1.2(4) . . . . ?
C27 C28 C29 C30 -178.6(2) . . . . ?
C28 N5 C32 C31 1.6(4) . . . . ?
C28 N5 C32 C33 179.2(2) . . . . ?
C28 C29 C30 C31 1.1(4) . . . . ?
C28 C29 C30 C38 -179.5(2) . . . . ?
C29 C30 C31 C32 -3.3(4) . . . . ?
C29 C30 C38 C39 -31.3(4) . . . . ?
C29 C30 C38 C43 150.9(3) . . . . ?
C30 C31 C32 N5 2.0(4) . . . . ?
C30 C31 C32 C33 -175.4(2) . . . . ?
C30 C38 C39 C40 -176.4(3) . . . . ?
C30 C38 C43 C42 176.0(3) . . . . ?
C31 C30 C38 C39 148.1(3) . . . . ?
C31 C30 C38 C43 -29.7(4) . . . . ?
C31 C32 C33 N6 172.9(2) . . . . ?
C31 C32 C33 C34 -4.8(4) . . . . ?
C32 N5 C28 C27 177.1(2) . . . . ?
C32 N5 C28 C29 -3.9(4) . . . . ?
C32 C33 C34 C35 176.0(2) . . . . ?
C33 N6 C37 C36 0.6(4) . . . . ?
C33 C34 C35 C36 0.4(4) . . . . ?
C34 C35 C36 C37 1.1(4) . . . . ?
C35 C36 C37 N6 -1.7(4) . . . . ?
C37 N6 C33 C32 -176.7(2) . . . . ?
C37 N6 C33 C34 1.1(4) . . . . ?
C38 C30 C31 C32 177.3(2) . . . . ?
C38 C39 C40 C41 0.7(4) . . . . ?
C39 C38 C43 C42 -1.8(4) . . . . ?
C39 C40 C41 C42 -2.5(4) . . . . ?
C39 C40 C41 C44 175.1(3) . . . . ?
C40 C41 C42 C43 2.1(4) . . . . ?
C40 C41 C44 O3 -7.5(4) . . . . ?
C40 C41 C44 O4 174.4(3) . . . . ?
C41 C42 C43 C38 0.1(4) . . . . ?
C42 C41 C44 O3 170.0(3) . . . . ?
C42 C41 C44 O4 -8.1(4) . . . . ?
C43 C38 C39 C40 1.4(4) . . . . ?
C44 C41 C42 C43 -175.5(3) . . . . ?
